data_4100864
loop_
_publ_author_name
'Arthur J. Esswein'
'Adam S. Veige'
'Daniel G.Nocera'

_journal_name_full 'Journal of the American Chemical Society'
_journal_year 2005
_chemical_formula_sum 'C27 H30 Cl2 F36 O12 P6 Rh2'
_chemical_formula_weight 1693.05
_space_group_IT_number 122
_symmetry_cell_setting tetragonal
_symmetry_space_group_name_Hall 'I -4 2bw'
_symmetry_space_group_name_H-M 'I -4 2 d'
_cell_angle_alpha 90.00
_cell_angle_beta 90.00
_cell_angle_gamma 90.00
_cell_formula_units_Z 8
_cell_length_a 23.8123(8)
_cell_length_b 23.8123(8)
_cell_length_c 20.0571(13)
_cell_measurement_temperature 150(2)
_cell_volume 11372.9(9)
_diffrn_ambient_temperature 150(2)
_exptl_crystal_density_diffrn 1.978
_cod_depositor_comments
;
The following automatic conversions were performed:
'_symmetry_cell_setting' value 'Tetragonal' changed to 'tetragonal'
according to '/home/saulius/struct/CIF-dictionaries/cif_core.dic'
dictionary named 'cif_core.dic' version 2.4.1 from 2010-06-29.

Automatic conversion script
Id: cif_fix_enum 1527 2010-12-29 10:47:43Z saulius 
;
_cod_database_code 4100864

loop_
_symmetry_equiv_pos_as_xyz
'x, y, z'
'-x, -y, z'
'y, -x, -z'
'-y, x, -z'
'-x+1/2, y, -z+3/4'
'x+1/2, -y, -z+3/4'
'-y+1/2, -x, z+3/4'
'y+1/2, x, z+3/4'
'x+1/2, y+1/2, z+1/2'
'-x+1/2, -y+1/2, z+1/2'
'y+1/2, -x+1/2, -z+1/2'
'-y+1/2, x+1/2, -z+1/2'
'-x+1, y+1/2, -z+5/4'
'x+1, -y+1/2, -z+5/4'
'-y+1, -x+1/2, z+5/4'
'y+1, x+1/2, z+5/4'

loop_
_atom_site_label
_atom_site_type_symbol
_atom_site_fract_x
_atom_site_fract_y
_atom_site_fract_z
_atom_site_U_iso_or_equiv
_atom_site_adp_type
_atom_site_occupancy
_atom_site_symmetry_multiplicity
_atom_site_calc_flag
_atom_site_refinement_flags
_atom_site_disorder_assembly
_atom_site_disorder_group
Rh1 Rh 0.760873(8) 0.190276(8) 0.084381(10) 0.03012(5) Uani 1 1 d . . .
Cl1 Cl 0.70606(3) 0.20614(3) -0.01305(4) 0.04320(16) Uani 1 1 d . . .
P1 P 0.80640(3) 0.15795(3) 0.16931(4) 0.03257(13) Uani 1 1 d . . .
P2 P 0.67632(3) 0.18535(3) 0.13453(3) 0.03213(14) Uani 1 1 d . . .
P3 P 0.83247(3) 0.22639(3) 0.02372(4) 0.03460(15) Uani 1 1 d . . .
O1 O 0.77613(9) 0.10152(8) 0.19677(12) 0.0410(5) Uani 1 1 d . . .
O2 O 0.87110(8) 0.13774(8) 0.16210(12) 0.0418(5) Uani 1 1 d . . .
O3 O 0.67620(8) 0.17120(9) 0.21308(10) 0.0385(4) Uani 1 1 d . . .
O4 O 0.62919(9) 0.14348(10) 0.10535(11) 0.0433(5) Uani 1 1 d . . .
O5 O 0.89520(8) 0.22860(9) 0.05357(12) 0.0448(5) Uani 1 1 d . . .
O6 O 0.84340(10) 0.20658(9) -0.05205(12) 0.0489(6) Uani 1 1 d . . .
C1 C 0.81611(12) 0.20018(11) 0.24418(15) 0.0368(6) Uani 1 1 d . . .
H1A H 0.8470 0.1838 0.2710 0.044 Uiso 1 1 calc R . .
H1B H 0.7814 0.1985 0.2713 0.044 Uiso 1 1 calc R . .
C2 C 0.63546(15) 0.2500 0.1250 0.0370(8) Uani 1 2 d S . .
H2A H 0.6109 0.2459 0.0855 0.044 Uiso 0.50 1 calc PR . .
H2B H 0.6109 0.2541 0.1645 0.044 Uiso 0.50 1 calc PR . .
C3 C 0.79320(17) 0.07371(15) 0.2554(2) 0.0571(9) Uani 1 1 d . . .
H3A H 0.7778 0.0930 0.2951 0.069 Uiso 1 1 calc R . .
H3B H 0.8347 0.0735 0.2587 0.069 Uiso 1 1 calc R . .
C4 C 0.7713(2) 0.01492(16) 0.2517(3) 0.0836(16) Uani 1 1 d . . .
C5 C 0.88561(14) 0.10004(15) 0.1094(2) 0.0544(9) Uani 1 1 d . . .
H5A H 0.8987 0.1214 0.0700 0.065 Uiso 1 1 calc R . .
H5B H 0.8524 0.0776 0.0962 0.065 Uiso 1 1 calc R . .
C6 C 0.93141(16) 0.06207(17) 0.1341(3) 0.0735(14) Uani 1 1 d . . .
C7 C 0.62746(12) 0.17629(15) 0.25454(16) 0.0443(7) Uani 1 1 d . . .
H7A H 0.5940 0.1611 0.2314 0.053 Uiso 1 1 calc R . .
H7B H 0.6204 0.2162 0.2656 0.053 Uiso 1 1 calc R . .
C8 C 0.63910(17) 0.1435(2) 0.3163(2) 0.0629(10) Uani 1 1 d . . .
C9 C 0.64511(18) 0.09175(15) 0.0761(2) 0.0628(10) Uani 1 1 d . . .
H9A H 0.6818 0.0797 0.0944 0.075 Uiso 1 1 calc R . .
H9B H 0.6493 0.0966 0.0274 0.075 Uiso 1 1 calc R . .
C10 C 0.6029(3) 0.0487(2) 0.0897(3) 0.100(2) Uani 1 1 d . . .
C11 C 0.93985(13) 0.25828(17) 0.0214(2) 0.0613(11) Uani 1 1 d . . .
H11A H 0.9491 0.2927 0.0468 0.074 Uiso 1 1 calc R . .
H11B H 0.9282 0.2695 -0.0241 0.074 Uiso 1 1 calc R . .
C12 C 0.98954(16) 0.22109(19) 0.0178(3) 0.0758(15) Uani 1 1 d . . .
C13 C 0.82385(14) 0.15542(13) -0.07935(18) 0.0466(7) Uani 1 1 d . . .
H13A H 0.7970 0.1632 -0.1159 0.056 Uiso 1 1 calc R . .
H13B H 0.8040 0.1336 -0.0446 0.056 Uiso 1 1 calc R . .
C14 C 0.87240(19) 0.12203(15) -0.1056(2) 0.0613(11) Uani 1 1 d . . .
F1 F 0.71697(13) 0.01203(12) 0.2492(2) 0.1035(12) Uani 1 1 d . . .
F2 F 0.7884(2) -0.01354(16) 0.3053(3) 0.165(2) Uani 1 1 d . . .
F3 F 0.78998(19) -0.01187(12) 0.2001(3) 0.1407(19) Uani 1 1 d . . .
F4 F 0.91441(14) 0.03047(13) 0.1841(2) 0.1157(14) Uani 1 1 d . . .
F5 F 0.94683(13) 0.02770(13) 0.0846(2) 0.1087(12) Uani 1 1 d . . .
F6 F 0.97519(10) 0.09016(14) 0.15469(19) 0.0953(11) Uani 1 1 d . . .
F7 F 0.59929(12) 0.15315(14) 0.36175(12) 0.0824(8) Uani 1 1 d . . .
F8 F 0.64155(17) 0.08887(14) 0.30650(17) 0.1012(11) Uani 1 1 d . . .
F9 F 0.68764(11) 0.15854(16) 0.34452(12) 0.0899(9) Uani 1 1 d . . .
F10 F 0.5934(4) 0.0416(2) 0.1494(3) 0.212(4) Uani 1 1 d . . .
F11 F 0.6186(2) 0.00047(12) 0.0611(2) 0.1183(13) Uani 1 1 d . . .
F12 F 0.5553(2) 0.0641(2) 0.0629(4) 0.211(3) Uani 1 1 d . . .
F13 F 1.00365(14) 0.2022(2) 0.0768(3) 0.150(2) Uani 1 1 d . . .
F14 F 0.98311(15) 0.17561(17) -0.0149(3) 0.153(2) Uani 1 1 d . . .
F15 F 1.03406(10) 0.24786(15) -0.0045(2) 0.1138(13) Uani 1 1 d . . .
F16 F 0.90737(12) 0.15267(12) -0.14170(16) 0.0862(10) Uani 1 1 d . . .
F17 F 0.90117(12) 0.09719(12) -0.05754(16) 0.0847(9) Uani 1 1 d . . .
F18 F 0.85346(15) 0.08118(10) -0.14562(14) 0.0866(9) Uani 1 1 d . . .

loop_
_atom_site_aniso_label
_atom_site_aniso_U_11
_atom_site_aniso_U_22
_atom_site_aniso_U_33
_atom_site_aniso_U_23
_atom_site_aniso_U_13
_atom_site_aniso_U_12
Rh1 0.02314(9) 0.02862(9) 0.03860(9) 0.00185(8) 0.00484(7) 0.00214(7)
Cl1 0.0392(3) 0.0512(4) 0.0393(3) -0.0057(3) 0.0009(3) 0.0100(3)
P1 0.0260(3) 0.0248(3) 0.0469(4) 0.0088(3) 0.0032(3) -0.0016(2)
P2 0.0232(3) 0.0345(3) 0.0387(3) -0.0059(3) 0.0031(2) -0.0024(2)
P3 0.0290(3) 0.0282(3) 0.0466(4) 0.0095(3) 0.0097(3) 0.0063(2)
O1 0.0386(10) 0.0295(9) 0.0548(12) 0.0065(9) 0.0085(9) -0.0079(8)
O2 0.0284(9) 0.0327(9) 0.0643(13) 0.0144(10) 0.0010(9) 0.0041(7)
O3 0.0274(9) 0.0470(11) 0.0412(10) -0.0024(9) 0.0074(8) -0.0031(8)
O4 0.0310(10) 0.0445(12) 0.0543(13) -0.0125(10) 0.0021(8) -0.0087(8)
O5 0.0274(9) 0.0426(11) 0.0643(13) 0.0201(10) 0.0115(9) 0.0036(8)
O6 0.0561(13) 0.0341(10) 0.0565(13) 0.0106(9) 0.0284(11) 0.0079(10)
C1 0.0338(13) 0.0296(12) 0.0470(14) 0.0092(10) -0.0053(11) -0.0064(10)
C2 0.0207(15) 0.040(2) 0.050(2) -0.0084(16) 0.000 0.000
C3 0.061(2) 0.0373(16) 0.073(2) 0.0254(16) 0.0027(18) -0.0042(14)
C4 0.083(3) 0.0336(18) 0.134(4) 0.032(2) 0.033(3) -0.0007(19)
C5 0.0384(16) 0.0371(16) 0.088(3) 0.0058(16) 0.0106(16) 0.0114(13)
C6 0.0437(18) 0.045(2) 0.132(4) 0.022(2) 0.014(2) 0.0194(16)
C7 0.0305(13) 0.0582(19) 0.0443(15) -0.0085(14) 0.0137(11) -0.0048(13)
C8 0.053(2) 0.080(3) 0.056(2) 0.0065(19) 0.0156(17) 0.0014(19)
C9 0.066(2) 0.0429(17) 0.080(3) -0.0194(18) 0.011(2) -0.0129(17)
C10 0.147(6) 0.056(3) 0.095(4) -0.009(3) -0.022(4) -0.042(3)
C11 0.0303(14) 0.0517(19) 0.102(3) 0.030(2) 0.0176(16) 0.0018(14)
C12 0.0360(18) 0.058(2) 0.134(4) 0.028(3) 0.023(2) 0.0079(16)
C13 0.0519(17) 0.0381(14) 0.0499(16) 0.0056(13) 0.0184(14) 0.0106(12)
C14 0.073(3) 0.0400(17) 0.071(2) 0.0112(16) 0.037(2) 0.0174(17)
F1 0.086(2) 0.0540(15) 0.170(3) 0.0070(17) 0.043(2) -0.0272(14)
F2 0.183(5) 0.084(2) 0.228(5) 0.110(3) -0.012(4) -0.024(3)
F3 0.151(3) 0.0404(14) 0.231(5) -0.029(2) 0.091(3) -0.0041(17)
F4 0.091(2) 0.0722(17) 0.184(4) 0.076(2) 0.028(2) 0.0330(16)
F5 0.0706(17) 0.0720(18) 0.183(4) -0.014(2) 0.020(2) 0.0372(15)
F6 0.0346(11) 0.099(2) 0.152(3) 0.019(2) -0.0066(15) 0.0110(12)
F7 0.0669(16) 0.124(2) 0.0568(15) 0.0037(14) 0.0301(12) -0.0066(16)
F8 0.136(3) 0.0757(19) 0.092(2) 0.0241(16) 0.042(2) 0.0058(19)
F9 0.0569(14) 0.162(3) 0.0504(12) 0.0105(15) -0.0008(11) 0.0009(17)
F10 0.382(11) 0.107(3) 0.146(5) 0.019(3) 0.108(6) -0.088(5)
F11 0.173(4) 0.0418(13) 0.140(3) -0.0131(17) -0.039(3) -0.0259(18)
F12 0.097(3) 0.142(4) 0.393(10) -0.105(5) -0.075(5) -0.031(3)
F13 0.0606(18) 0.190(4) 0.200(4) 0.101(4) 0.021(2) 0.056(2)
F14 0.072(2) 0.095(3) 0.292(7) -0.041(3) 0.071(3) 0.0078(18)
F15 0.0373(11) 0.100(2) 0.204(4) 0.043(3) 0.0447(17) 0.0010(14)
F16 0.0798(17) 0.0719(15) 0.107(2) 0.0173(14) 0.0613(17) 0.0139(13)
F17 0.0777(17) 0.0696(16) 0.107(2) 0.0172(15) 0.0168(15) 0.0390(14)
F18 0.134(3) 0.0478(12) 0.0778(17) -0.0040(11) 0.0484(17) 0.0166(14)

loop_
_geom_bond_atom_site_label_1
_geom_bond_atom_site_label_2
_geom_bond_distance
_geom_bond_site_symmetry_2
_geom_bond_publ_flag
Rh1 P1 2.1608(7) . ?
Rh1 P2 2.2538(6) . ?
Rh1 P3 2.2641(7) . ?
Rh1 Cl1 2.3801(8) . ?
P1 O2 1.621(2) . ?
P1 O1 1.621(2) . ?
P1 C1 1.822(3) . ?
P2 O3 1.611(2) . ?
P2 O4 1.611(2) . ?
P2 C2 1.831(2) . ?
P3 O5 1.610(2) . ?
P3 O6 1.612(2) . ?
P3 C1 1.827(3) 14_454 ?
O1 C3 1.410(4) . ?
O2 C5 1.429(4) . ?
O3 C7 1.433(3) . ?
O4 C9 1.416(4) . ?
O5 C11 1.431(4) . ?
O6 C13 1.415(4) . ?
C1 P3 1.827(3) 14_454 ?
C2 P2 1.831(2) 14_454 ?
C3 C4 1.496(5) . ?
C4 F3 1.295(7) . ?
C4 F1 1.296(6) . ?
C4 F2 1.335(7) . ?
C5 C6 1.501(5) . ?
C6 F6 1.305(6) . ?
C6 F4 1.317(5) . ?
C6 F5 1.338(6) . ?
C7 C8 1.489(5) . ?
C8 F8 1.317(6) . ?
C8 F7 1.336(4) . ?
C8 F9 1.336(5) . ?
C9 C10 1.461(7) . ?
C10 F10 1.229(8) . ?
C10 F12 1.307(9) . ?
C10 F11 1.338(7) . ?
C11 C12 1.480(5) . ?
C12 F14 1.275(7) . ?
C12 F13 1.311(7) . ?
C12 F15 1.316(4) . ?
C13 C14 1.498(4) . ?
C14 F17 1.322(5) . ?
C14 F16 1.323(4) . ?
C14 F18 1.340(6) . ?
